data_7157070
loop_
_publ_author_name
'Yuan, Minglei'
'Mbaezue, Ifenna I.'
'Zhou, Zhi'
'Topic, Filip'
'Tsantrizos, Youla S.'

_publ_section_title
;
 P-Chiral, N-phosphoryl sulfonamide Br\/onsted acids with an
 intramolecular hydrogen bond interaction that modulates organocatalysis.
;
_journal_issue 38
_journal_name_full 'Organic &amp; biomolecular chemistry'
_journal_page_first 8690
_journal_page_last 8694
_journal_paper_doi 10.1039/c9ob01774g
_journal_volume 17
_journal_year 2019
_chemical_absolute_configuration ad
_chemical_formula_moiety '2(C15 H20 N O2 P), C H2 Cl2'
_chemical_formula_sum 'C31 H42 Cl2 N2 O4 P2'
_chemical_formula_weight 639.50
_space_group_crystal_system tetragonal
_space_group_IT_number 92
_space_group_name_Hall 'P 4abw 2nw'
_space_group_name_H-M_alt 'P 41 21 2'
_symmetry_space_group_name_Hall 'P 4abw 2nw'
_symmetry_space_group_name_H-M 'P 41 21 2'
_atom_sites_solution_hydrogens geom
_atom_sites_solution_primary iterative
_atom_sites_solution_secondary difmap
_audit_creation_method SHELXL-2018/3
_audit_update_record
;
2019-06-21 deposited with the CCDC.    2019-09-10 downloaded from the CCDC.
;
_cell_angle_alpha 90
_cell_angle_beta 90
_cell_angle_gamma 90
_cell_formula_units_Z 4
_cell_length_a 10.7127(2)
_cell_length_b 10.7127(2)
_cell_length_c 27.9476(6)
_cell_measurement_reflns_used 9300
_cell_measurement_temperature 253.0(1)
_cell_measurement_theta_max 72.46
_cell_measurement_theta_min 6.05
_cell_volume 3207.32(11)
_computing_cell_refinement 'Bruker APEX3'
_computing_data_collection 'Bruker APEX3'
_computing_data_reduction 'Bruker APEX3'
_computing_publication_material 'OLEX2 (Dolomanov et al., 2009) & WinGX (Farrugia, 2012)'
_computing_structure_refinement 'SHELXL-2018/3 (Sheldrick, 2015)'
_computing_structure_solution 'SHELXT-2018/2 (Sheldrick, 2015)'
_diffrn_ambient_environment N~2~
_diffrn_ambient_temperature 253.0(1)
_diffrn_detector CPAD
_diffrn_detector_type 'PHOTON II'
_diffrn_measured_fraction_theta_full 0.989
_diffrn_measured_fraction_theta_max 0.990
_diffrn_measurement_device 'four-circle diffractometer'
_diffrn_measurement_device_type 'Bruker D8 Venture, Dual, Cu at zero, PHOTON II'
_diffrn_measurement_method '\f and \w scans'
_diffrn_radiation_monochromator mirror
_diffrn_radiation_probe x-ray
_diffrn_radiation_type CuK\a
_diffrn_radiation_wavelength 1.54178
_diffrn_reflns_av_R_equivalents 0.0835
_diffrn_reflns_av_unetI/netI 0.0229
_diffrn_reflns_Laue_measured_fraction_full 0.989
_diffrn_reflns_Laue_measured_fraction_max 0.990
_diffrn_reflns_limit_h_max 13
_diffrn_reflns_limit_h_min -13
_diffrn_reflns_limit_k_max 13
_diffrn_reflns_limit_k_min -13
_diffrn_reflns_limit_l_max 32
_diffrn_reflns_limit_l_min -34
_diffrn_reflns_number 45989
_diffrn_reflns_point_group_measured_fraction_full 0.992
_diffrn_reflns_point_group_measured_fraction_max 0.992
_diffrn_reflns_theta_full 67.750
_diffrn_reflns_theta_max 72.457
_diffrn_reflns_theta_min 4.420
_diffrn_source 'micro-focus sealed X-ray tube'
_diffrn_source_type 'Incoatec Microfocus X-ray Source I\mS (Cu)'
_exptl_absorpt_coefficient_mu 3.070
_exptl_absorpt_correction_T_max 0.7536
_exptl_absorpt_correction_T_min 0.6107
_exptl_absorpt_correction_type multi-scan
_exptl_absorpt_process_details 'SADABS-2016/2 (Krause, Herbst-Irmer, Sheldrick & Stalke, 2015)'
_exptl_crystal_colour colourless
_exptl_crystal_density_diffrn 1.324
_exptl_crystal_density_method 'not measured'
_exptl_crystal_description prism
_exptl_crystal_F_000 1352
_exptl_crystal_recrystallization_method 'Re-crystallisation from solvent: diethyl ether/dichloromethane'
_exptl_crystal_size_max 0.314
_exptl_crystal_size_mid 0.283
_exptl_crystal_size_min 0.221
_refine_diff_density_max 0.253
_refine_diff_density_min -0.190
_refine_diff_density_rms 0.033
_refine_ls_abs_structure_details
;
 Flack x determined using 1256 quotients [(I+)-(I-)]/[(I+)+(I-)]
 (Parsons, Flack and Wagner, Acta Cryst. B69 (2013) 249-259).
;
_refine_ls_abs_structure_Flack -0.007(5)
_refine_ls_extinction_method none
_refine_ls_goodness_of_fit_ref 1.054
_refine_ls_hydrogen_treatment constr
_refine_ls_matrix_type full
_refine_ls_number_parameters 208
_refine_ls_number_reflns 3167
_refine_ls_number_restraints 20
_refine_ls_restrained_S_all 1.056
_refine_ls_R_factor_all 0.0280
_refine_ls_R_factor_gt 0.0278
_refine_ls_shift/su_max 0.001
_refine_ls_shift/su_mean 0.000
_refine_ls_structure_factor_coef Fsqd
_refine_ls_weighting_details 'w=1/[\s^2^(Fo^2^)+(0.0447P)^2^+0.5247P] where P=(Fo^2^+2Fc^2^)/3'
_refine_ls_weighting_scheme calc
_refine_ls_wR_factor_gt 0.0741
_refine_ls_wR_factor_ref 0.0744
_reflns_Friedel_coverage 0.666
_reflns_Friedel_fraction_full 0.997
_reflns_Friedel_fraction_max 0.997
_reflns_number_gt 3143
_reflns_number_total 3167
_reflns_threshold_expression 'I > 2\s(I)'
_cod_data_source_file c9ob01774g2.cif
_cod_data_source_block 8d_253K
_cod_depositor_comments 'Adding full bibliography for 7157067--7157070.cif.'
_cod_original_cell_volume 3207.32(14)
_cod_database_code 7157070
_shelx_shelxl_version_number 2018/3
_shelx_space_group_comment
;
The symmetry employed for this shelxl refinement is uniquely defined
by the following loop, which should always be used as a source of
symmetry information in preference to the above space-group names.
They are only intended as comments.
;
_shelx_estimated_absorpt_t_min 0.446
_shelx_estimated_absorpt_t_max 0.550

loop_
_space_group_symop_operation_xyz
'x, y, z'
'-y+1/2, x+1/2, z+1/4'
'-x, -y, z+1/2'
'y+1/2, -x+1/2, z+3/4'
'x+1/2, -y+1/2, -z+3/4'
'-x+1/2, y+1/2, -z+1/4'
'y, x, -z'
'-y, -x, -z+1/2'

loop_
_atom_site_label
_atom_site_type_symbol
_atom_site_fract_x
_atom_site_fract_y
_atom_site_fract_z
_atom_site_U_iso_or_equiv
_atom_site_adp_type
_atom_site_occupancy
_atom_site_site_symmetry_order
_atom_site_calc_flag
_atom_site_refinement_flags_posn
_atom_site_refinement_flags_adp
_atom_site_refinement_flags_occupancy
_atom_site_disorder_assembly
_atom_site_disorder_group
C1A C 0.09889(16) 0.46342(16) 0.79114(6) 0.0295(4) Uani 1 1 d . . . . .
C2A C 0.01280(18) 0.40735(18) 0.76091(7) 0.0348(4) Uani 1 1 d . . . . .
C3A C 0.0050(2) 0.2758(2) 0.75620(8) 0.0449(5) Uani 1 1 d . . . . .
H3A H -0.050928 0.240806 0.734587 0.054 Uiso 1 1 calc R U . . .
C4A C 0.0789(2) 0.20114(19) 0.78315(8) 0.0469(5) Uani 1 1 d . . . . .
H4A H 0.073211 0.115008 0.779612 0.056 Uiso 1 1 calc R U . . .
C5A C 0.1643(2) 0.25098(18) 0.81645(8) 0.0388(4) Uani 1 1 d . . . . .
C6A C 0.2370(3) 0.1725(2) 0.84618(9) 0.0502(6) Uani 1 1 d . . . . .
H6A H 0.225968 0.086491 0.844426 0.060 Uiso 1 1 calc R U . . .
C7A C 0.3225(2) 0.2197(2) 0.87723(9) 0.0516(6) Uani 1 1 d . . . . .
H7A H 0.369574 0.166728 0.896465 0.062 Uiso 1 1 calc R U . . .
C8A C 0.3387(2) 0.3498(2) 0.87985(8) 0.0468(5) Uani 1 1 d . . . . .
H8A H 0.398604 0.382486 0.900428 0.056 Uiso 1 1 calc R U . . .
C9A C 0.26808(19) 0.42898(19) 0.85267(7) 0.0378(4) Uani 1 1 d . . . . .
H9A H 0.279821 0.514631 0.855696 0.045 Uiso 1 1 calc R U . . .
C10A C 0.17729(17) 0.38389(18) 0.81997(7) 0.0321(4) Uani 1 1 d . . . . .
C11A C -0.00654(18) 0.69372(18) 0.83408(7) 0.0344(4) Uani 1 1 d . . . . .
C12A C -0.1393(2) 0.6612(2) 0.81884(10) 0.0507(5) Uani 1 1 d . . . . .
H12A H -0.149100 0.572124 0.818342 0.076 Uiso 1 1 calc R U . . .
H12B H -0.154876 0.694160 0.787466 0.076 Uiso 1 1 calc R U . . .
H12C H -0.197453 0.696802 0.841123 0.076 Uiso 1 1 calc R U . . .
C13A C 0.0094(3) 0.8361(2) 0.83559(9) 0.0508(6) Uani 1 1 d . . . . .
H13A H -0.002461 0.869782 0.804086 0.076 Uiso 1 1 calc R U . . .
H13B H 0.091870 0.856138 0.846650 0.076 Uiso 1 1 calc R U . . .
H13C H -0.051150 0.871431 0.856979 0.076 Uiso 1 1 calc R U . . .
C14A C 0.0192(2) 0.6389(2) 0.88404(7) 0.0493(5) Uani 1 1 d . . . . .
H14A H 0.009160 0.549896 0.883079 0.074 Uiso 1 1 calc R U . . .
H14B H -0.038423 0.673845 0.906668 0.074 Uiso 1 1 calc R U . . .
H14C H 0.103039 0.658799 0.893518 0.074 Uiso 1 1 calc R U . . .
C15A C -0.1727(2) 0.4339(3) 0.71274(10) 0.0538(6) Uani 1 1 d . . . . .
H15A H -0.218050 0.383226 0.735122 0.081 Uiso 1 1 calc R U . . .
H15B H -0.148168 0.383905 0.685839 0.081 Uiso 1 1 calc R U . . .
H15C H -0.224943 0.501132 0.702003 0.081 Uiso 1 1 calc R U . . .
N1A N 0.08319(16) 0.69295(16) 0.73976(6) 0.0352(4) Uani 1 1 d G . . . .
H1AA H 0.027269 0.657146 0.720670 0.066(9) Uiso 1 1 d G . . . .
H1AB H 0.150261 0.713956 0.722812 0.050(7) Uiso 1 1 d G . . . .
O1A O 0.23916(12) 0.67681(12) 0.80877(5) 0.0331(3) Uani 1 1 d . . . . .
O2A O -0.06436(14) 0.48360(14) 0.73542(5) 0.0426(3) Uani 1 1 d . . . . .
P1A P 0.11297(4) 0.63480(4) 0.79310(2) 0.02598(13) Uani 1 1 d . . . . .
C1S C 0.4775(6) 0.5568(5) 0.7560(3) 0.0552(19) Uani 0.5 1 d D U P A -1
H1S1 H 0.404655 0.595282 0.770416 0.066 Uiso 0.5 1 calc R U P A -1
H1S2 H 0.520552 0.619844 0.737354 0.066 Uiso 0.5 1 calc R U P A -1
Cl1S Cl 0.57635(15) 0.50225(17) 0.80097(7) 0.0645(4) Uani 0.5 1 d D U P A -1
Cl2S Cl 0.4306(3) 0.4356(2) 0.71862(9) 0.1018(7) Uani 0.5 1 d D U P A -1

loop_
_atom_site_aniso_label
_atom_site_aniso_U_11
_atom_site_aniso_U_22
_atom_site_aniso_U_33
_atom_site_aniso_U_23
_atom_site_aniso_U_13
_atom_site_aniso_U_12
C1A 0.0310(9) 0.0263(8) 0.0311(8) -0.0020(7) 0.0053(7) -0.0049(6)
C2A 0.0374(9) 0.0337(10) 0.0333(9) -0.0036(7) 0.0062(7) -0.0062(7)
C3A 0.0522(12) 0.0372(11) 0.0453(11) -0.0112(9) 0.0057(10) -0.0154(9)
C4A 0.0614(14) 0.0258(9) 0.0535(12) -0.0073(9) 0.0133(11) -0.0074(9)
C5A 0.0458(11) 0.0280(9) 0.0425(10) -0.0018(8) 0.0153(9) 0.0002(8)
C6A 0.0652(15) 0.0287(10) 0.0568(13) 0.0054(9) 0.0164(12) 0.0097(9)
C7A 0.0599(14) 0.0428(12) 0.0522(12) 0.0123(10) 0.0064(11) 0.0170(10)
C8A 0.0459(12) 0.0473(12) 0.0471(11) 0.0067(9) -0.0017(9) 0.0086(9)
C9A 0.0389(10) 0.0319(9) 0.0425(10) 0.0047(8) 0.0005(8) 0.0011(8)
C10A 0.0342(9) 0.0278(9) 0.0341(9) 0.0013(7) 0.0100(7) -0.0013(7)
C11A 0.0349(10) 0.0321(9) 0.0363(9) -0.0016(7) 0.0083(8) -0.0015(7)
C12A 0.0316(10) 0.0557(13) 0.0647(14) -0.0078(11) 0.0091(10) -0.0015(9)
C13A 0.0621(15) 0.0326(11) 0.0575(14) -0.0075(9) 0.0088(12) 0.0031(10)
C14A 0.0617(14) 0.0515(13) 0.0346(10) 0.0020(9) 0.0147(10) 0.0027(11)
C15A 0.0425(12) 0.0604(15) 0.0584(14) -0.0032(12) -0.0106(11) -0.0175(10)
N1A 0.0349(8) 0.0392(8) 0.0314(8) 0.0077(7) -0.0018(6) -0.0085(7)
O1A 0.0309(6) 0.0307(6) 0.0377(7) 0.0048(5) -0.0020(5) -0.0073(5)
O2A 0.0410(8) 0.0400(8) 0.0468(8) -0.0014(6) -0.0106(6) -0.0107(6)
P1A 0.0261(2) 0.0243(2) 0.0275(2) 0.00190(16) 0.00200(15) -0.00454(15)
C1S 0.060(4) 0.042(3) 0.064(5) -0.005(3) 0.003(4) 0.003(3)
Cl1S 0.0518(7) 0.0748(10) 0.0668(9) -0.0205(8) -0.0042(7) -0.0060(7)
Cl2S 0.137(2) 0.0868(14) 0.0816(14) -0.0097(12) -0.0520(14) 0.0001(14)

loop_
_atom_type_symbol
_atom_type_description
_atom_type_scat_dispersion_real
_atom_type_scat_dispersion_imag
_atom_type_scat_source
C C 0.0181 0.0091 'International Tables Vol C Tables 4.2.6.8 and 6.1.1.4'
H H 0.0000 0.0000 'International Tables Vol C Tables 4.2.6.8 and 6.1.1.4'
Cl Cl 0.3639 0.7018 'International Tables Vol C Tables 4.2.6.8 and 6.1.1.4'
N N 0.0311 0.0180 'International Tables Vol C Tables 4.2.6.8 and 6.1.1.4'
O O 0.0492 0.0322 'International Tables Vol C Tables 4.2.6.8 and 6.1.1.4'
P P 0.2955 0.4335 'International Tables Vol C Tables 4.2.6.8 and 6.1.1.4'

loop_
_geom_angle_atom_site_label_1
_geom_angle_atom_site_label_2
_geom_angle_atom_site_label_3
_geom_angle
C2A C1A C10A 118.13(16)
C2A C1A P1A 120.25(14)
C10A C1A P1A 121.61(13)
O2A C2A C1A 117.50(17)
O2A C2A C3A 120.76(18)
C1A C2A C3A 121.7(2)
C4A C3A C2A 120.1(2)
C4A C3A H3A 120.0
C2A C3A H3A 120.0
C3A C4A C5A 121.50(19)
C3A C4A H4A 119.2
C5A C4A H4A 119.2
C4A C5A C6A 121.28(19)
C4A C5A C10A 118.95(19)
C6A C5A C10A 119.8(2)
C7A C6A C5A 121.6(2)
C7A C6A H6A 119.2
C5A C6A H6A 119.2
C6A C7A C8A 119.0(2)
C6A C7A H7A 120.5
C8A C7A H7A 120.5
C9A C8A C7A 121.2(2)
C9A C8A H8A 119.4
C7A C8A H8A 119.4
C8A C9A C10A 121.7(2)
C8A C9A H9A 119.1
C10A C9A H9A 119.1
C9A C10A C5A 116.64(18)
C9A C10A C1A 123.90(17)
C5A C10A C1A 119.46(18)
C12A C11A C13A 109.79(19)
C12A C11A C14A 109.48(18)
C13A C11A C14A 109.51(18)
C12A C11A P1A 113.50(14)
C13A C11A P1A 106.37(14)
C14A C11A P1A 108.09(14)
C11A C12A H12A 109.5
C11A C12A H12B 109.5
H12A C12A H12B 109.5
C11A C12A H12C 109.5
H12A C12A H12C 109.5
H12B C12A H12C 109.5
C11A C13A H13A 109.5
C11A C13A H13B 109.5
H13A C13A H13B 109.5
C11A C13A H13C 109.5
H13A C13A H13C 109.5
H13B C13A H13C 109.5
C11A C14A H14A 109.5
C11A C14A H14B 109.5
H14A C14A H14B 109.5
C11A C14A H14C 109.5
H14A C14A H14C 109.5
H14B C14A H14C 109.5
O2A C15A H15A 109.5
O2A C15A H15B 109.5
H15A C15A H15B 109.5
O2A C15A H15C 109.5
H15A C15A H15C 109.5
H15B C15A H15C 109.5
P1A N1A H1AA 120.7
P1A N1A H1AB 114.9
H1AA N1A H1AB 109.5
C2A O2A C15A 120.15(17)
O1A P1A N1A 109.12(8)
O1A P1A C11A 110.27(9)
N1A P1A C11A 107.49(9)
O1A P1A C1A 112.56(8)
N1A P1A C1A 109.51(9)
C11A P1A C1A 107.75(8)
Cl2S C1S Cl1S 111.0(3)
Cl2S C1S H1S1 109.4
Cl1S C1S H1S1 109.4
Cl2S C1S H1S2 109.4
Cl1S C1S H1S2 109.4
H1S1 C1S H1S2 108.0

loop_
_geom_bond_atom_site_label_1
_geom_bond_atom_site_label_2
_geom_bond_distance
C1A C2A 1.387(3)
C1A C10A 1.442(3)
C1A P1A 1.8430(17)
C2A O2A 1.363(3)
C2A C3A 1.417(3)
C3A C4A 1.355(3)
C3A H3A 0.9300
C4A C5A 1.410(3)
C4A H4A 0.9300
C5A C6A 1.415(3)
C5A C10A 1.434(3)
C6A C7A 1.359(4)
C6A H6A 0.9300
C7A C8A 1.406(4)
C7A H7A 0.9300
C8A C9A 1.368(3)
C8A H8A 0.9300
C9A C10A 1.419(3)
C9A H9A 0.9300
C11A C12A 1.525(3)
C11A C13A 1.536(3)
C11A C14A 1.540(3)
C11A P1A 1.8302(19)
C12A H12A 0.9600
C12A H12B 0.9600
C12A H12C 0.9600
C13A H13A 0.9600
C13A H13B 0.9600
C13A H13C 0.9600
C14A H14A 0.9600
C14A H14B 0.9600
C14A H14C 0.9600
C15A O2A 1.426(2)
C15A H15A 0.9600
C15A H15B 0.9600
C15A H15C 0.9600
N1A P1A 1.6469(16)
N1A H1AA 0.8891
N1A H1AB 0.8895
O1A P1A 1.4905(13)
C1S Cl2S 1.742(5)
C1S Cl1S 1.743(6)
C1S H1S1 0.9700
C1S H1S2 0.9700

loop_
_geom_torsion_atom_site_label_1
_geom_torsion_atom_site_label_2
_geom_torsion_atom_site_label_3
_geom_torsion_atom_site_label_4
_geom_torsion
C10A C1A C2A O2A 177.22(16)
P1A C1A C2A O2A -3.8(2)
C10A C1A C2A C3A -3.1(3)
P1A C1A C2A C3A 175.86(15)
O2A C2A C3A C4A -177.40(19)
C1A C2A C3A C4A 3.0(3)
C2A C3A C4A C5A 0.3(3)
C3A C4A C5A C6A 176.9(2)
C3A C4A C5A C10A -3.2(3)
C4A C5A C6A C7A 177.8(2)
C10A C5A C6A C7A -2.2(3)
C5A C6A C7A C8A 0.1(4)
C6A C7A C8A C9A 1.6(4)
C7A C8A C9A C10A -1.3(3)
C8A C9A C10A C5A -0.7(3)
C8A C9A C10A C1A 178.84(18)
C4A C5A C10A C9A -177.56(18)
C6A C5A C10A C9A 2.4(3)
C4A C5A C10A C1A 2.9(3)
C6A C5A C10A C1A -177.17(18)
C2A C1A C10A C9A -179.32(18)
P1A C1A C10A C9A 1.7(2)
C2A C1A C10A C5A 0.2(2)
P1A C1A C10A C5A -178.78(14)
C1A C2A O2A C15A -165.21(19)
C3A C2A O2A C15A 15.1(3)
C12A C11A P1A O1A 176.58(15)
C13A C11A P1A O1A 55.74(17)
C14A C11A P1A O1A -61.78(16)
C12A C11A P1A N1A 57.73(18)
C13A C11A P1A N1A -63.10(17)
C14A C11A P1A N1A 179.37(14)
C12A C11A P1A C1A -60.21(17)
C13A C11A P1A C1A 178.96(15)
C14A C11A P1A C1A 61.43(16)
C2A C1A P1A O1A -154.36(14)
C10A C1A P1A O1A 24.60(17)
C2A C1A P1A N1A -32.79(17)
C10A C1A P1A N1A 146.17(14)
C2A C1A P1A C11A 83.84(16)
C10A C1A P1A C11A -97.20(15)
